data_2223718
loop_
_publ_author_name
'Lyakhov, Alexander S.'
'Mosalkova, Anastasiya P.'
'Degtyarik, Mikhail M.'
'Ivashkevich, Ludmila S.'
'Gaponik, Pavel N.'

_publ_section_title <i>trans</i>-Dichloridotetrakis[1-(2-hydroxyethyl)-1<i>H</i>-tetrazole-\k<i>N</i>^4^]cobalt(II)
_journal_coeditor_code DN2499
_journal_issue 11
_journal_name_full 'Acta Crystallographica Section E'
_journal_page_first m1397
_journal_page_last m1398
_journal_paper_doi 10.1107/S1600536809042263
_journal_volume 65
_journal_year 2009
_chemical_formula_iupac '[Co Cl2 (C3 H6 N4 O)4]'
_chemical_formula_moiety 'C12 H24 Cl2 Co N16 O4'
_chemical_formula_sum 'C12 H24 Cl2 Co N16 O4'
_chemical_formula_weight 586.30
_chemical_melting_point 383
_chemical_name_systematic
;
<i>trans</i>-Dichloridotetrakis[1-(2-hydroxyethyl)-1<i>H</i>-tetrazole-
\k<i>N</i>^4^]cobalt(II)
;
_space_group_IT_number 2
_symmetry_cell_setting triclinic
_symmetry_space_group_name_Hall '-P 1'
_symmetry_space_group_name_H-M 'P -1'
_atom_sites_solution_hydrogens geom
_atom_sites_solution_primary direct
_atom_sites_solution_secondary difmap
_audit_creation_method SHELXL-97
_cell_angle_alpha 77.870(14)
_cell_angle_beta 86.721(19)
_cell_angle_gamma 69.481(17)
_cell_formula_units_Z 2
_cell_length_a 6.8971(19)
_cell_length_b 9.4602(17)
_cell_length_c 19.761(4)
_cell_measurement_reflns_used 25
_cell_measurement_temperature 294(2)
_cell_measurement_theta_max 19.5
_cell_measurement_theta_min 13.4
_cell_volume 1180.4(5)
_computing_cell_refinement 'R3m Software (Nicolet, 1980)'
_computing_data_collection 'R3m Software (Nicolet, 1980)'
_computing_data_reduction 'OMNIBUS (Ga\/ldecka, 2002)'
_computing_molecular_graphics 'PLATON (Spek, 2009)'
_computing_publication_material
;
SHELXL97 (Sheldrick, 2008) and
PLATON (Spek, 2009)
;
_computing_structure_refinement 'SHELXL97 (Sheldrick, 2008)'
_computing_structure_solution 'SIR2004 (Burla <i>et al.</i>,  2005)'
_diffrn_ambient_temperature 294(2)
_diffrn_measured_fraction_theta_full 1.000
_diffrn_measured_fraction_theta_max 1.000
_diffrn_measurement_device_type 'Nicolet R3m four-circle diffractometer'
_diffrn_measurement_method \w/2\q
_diffrn_radiation_monochromator graphite
_diffrn_radiation_source 'fine-focus sealed tube'
_diffrn_radiation_type MoK\a
_diffrn_radiation_wavelength 0.71073
_diffrn_reflns_av_R_equivalents 0.0241
_diffrn_reflns_av_sigmaI/netI 0.0347
_diffrn_reflns_limit_h_max 8
_diffrn_reflns_limit_h_min 0
_diffrn_reflns_limit_k_max 12
_diffrn_reflns_limit_k_min -11
_diffrn_reflns_limit_l_max 25
_diffrn_reflns_limit_l_min -25
_diffrn_reflns_number 5904
_diffrn_reflns_theta_full 27.56
_diffrn_reflns_theta_max 27.56
_diffrn_reflns_theta_min 1.05
_diffrn_standards_decay_% 0
_diffrn_standards_interval_count 100
_diffrn_standards_number 2
_exptl_absorpt_coefficient_mu 1.010
_exptl_absorpt_correction_T_max 0.8632
_exptl_absorpt_correction_T_min 0.7935
_exptl_absorpt_correction_type psi-scan
_exptl_absorpt_process_details
;
(North <i>et al.</i>,  1968)
;
_exptl_crystal_colour pink
_exptl_crystal_density_diffrn 1.650
_exptl_crystal_density_method 'not measured'
_exptl_crystal_description prism
_exptl_crystal_F_000 602
_exptl_crystal_size_max 0.24
_exptl_crystal_size_mid 0.16
_exptl_crystal_size_min 0.15
_refine_diff_density_max 0.577
_refine_diff_density_min -0.320
_refine_ls_extinction_method none
_refine_ls_goodness_of_fit_ref 1.040
_refine_ls_hydrogen_treatment constr
_refine_ls_matrix_type full
_refine_ls_number_parameters 323
_refine_ls_number_reflns 5449
_refine_ls_number_restraints 0
_refine_ls_restrained_S_all 1.040
_refine_ls_R_factor_all 0.0666
_refine_ls_R_factor_gt 0.0382
_refine_ls_shift/su_max 0.000
_refine_ls_shift/su_mean 0.000
_refine_ls_structure_factor_coef Fsqd
_refine_ls_weighting_details 'calc w=1/[\s^2^(Fo^2^)+(0.0310P)^2^+0.9939P] where P=(Fo^2^+2Fc^2^)/3'
_refine_ls_weighting_scheme calc
_refine_ls_wR_factor_gt 0.0838
_refine_ls_wR_factor_ref 0.0974
_reflns_number_gt 3747
_reflns_number_total 5449
_reflns_threshold_expression I>2\s(I)
_cod_data_source_file dn2499.cif
_cod_data_source_block I
_cod_depositor_comments
;
The following automatic conversions were performed:
'_geom_bond_publ_flag' value 'Yes' changed to 'yes' according to
'/home/saulius/struct/CIF-dictionaries/cif_core.dic' dictionary named
'cif_core.dic' version 2.4.1 from 2010-06-29 (5 times).

Automatic conversion script
Id: cif_fix_enum 1527 2010-12-29 10:47:43Z saulius 

The following automatic conversions were performed:

'_geom_bond_publ_flag' value 'Yes' changed to 'yes' according to
/home/saulius/struct/CIF-dictionaries/cif_core.dic dictionary named
'cif_core.dic' version 2.4.1 from 2010-06-29 (5 times).

Automatic conversion script
Id: cif_fix_values 1715 2011-07-08 13:25:40Z adriana 
;
_cod_database_code 2223718
_cod_database_fobs_code 2223718

loop_
_symmetry_equiv_pos_as_xyz
'x, y, z'
'-x, -y, -z'

loop_
_atom_site_type_symbol
_atom_site_label
_atom_site_fract_x
_atom_site_fract_y
_atom_site_fract_z
_atom_site_U_iso_or_equiv
_atom_site_adp_type
_atom_site_calc_flag
_atom_site_refinement_flags
_atom_site_occupancy
_atom_site_disorder_assembly
_atom_site_disorder_group
Co Co1 0.0000 0.0000 0.5000 0.02622(12) Uani d S 1 . .
Cl Cl1 -0.33214(10) 0.17425(8) 0.44772(3) 0.03638(16) Uani d . 1 . .
N N11 0.1924(3) 0.3322(2) 0.56697(11) 0.0329(5) Uani d . 1 . .
N N12 -0.0116(4) 0.3971(3) 0.57773(15) 0.0471(6) Uani d . 1 . .
N N13 -0.1006(4) 0.3080(3) 0.56183(14) 0.0450(6) Uani d . 1 . .
N N14 0.0441(3) 0.1851(2) 0.54069(11) 0.0326(5) Uani d . 1 . .
C C15 0.2219(4) 0.2040(3) 0.54426(14) 0.0342(6) Uani d . 1 . .
H H15 0.3491 0.1380 0.5327 0.041 Uiso calc R 1 . .
C C16 0.3466(4) 0.3983(3) 0.58033(15) 0.0389(6) Uani d . 1 . .
H H16A 0.2933 0.5089 0.5631 0.047 Uiso calc R 1 . .
H H16B 0.4718 0.3556 0.5555 0.047 Uiso calc R 1 . .
C C17 0.3979(5) 0.3655(3) 0.65626(16) 0.0445(7) Uani d . 1 . .
H H17A 0.4320 0.2561 0.6750 0.053 Uiso calc R 1 . .
H H17B 0.5183 0.3923 0.6624 0.053 Uiso calc R 1 . .
O O1 0.2309(4) 0.4496(2) 0.69294(12) 0.0564(6) Uani d . 1 . .
H H1 0.1933 0.3896 0.7222 0.085 Uiso calc R 1 . .
N N21 0.2420(3) 0.1961(3) 0.31580(11) 0.0320(5) Uani d . 1 . .
N N22 0.3564(4) 0.0462(3) 0.32073(13) 0.0455(6) Uani d . 1 . .
N N23 0.2998(4) -0.0278(3) 0.37622(13) 0.0417(6) Uani d . 1 . .
N N24 0.1491(3) 0.0717(2) 0.40773(11) 0.0312(5) Uani d . 1 . .
C C25 0.1170(4) 0.2095(3) 0.36908(14) 0.0369(6) Uani d . 1 . .
H H25 0.0219 0.3013 0.3778 0.044 Uiso calc R 1 . .
C C26 0.2763(5) 0.3161(3) 0.26103(14) 0.0417(7) Uani d . 1 . .
H H26A 0.1492 0.4045 0.2521 0.050 Uiso calc R 1 . .
H H26B 0.3132 0.2770 0.2187 0.050 Uiso calc R 1 . .
C C27 0.4452(5) 0.3655(3) 0.28125(16) 0.0458(7) Uani d . 1 . .
H H27A 0.4527 0.4530 0.2468 0.055 Uiso calc R 1 . .
H H27B 0.4124 0.3981 0.3252 0.055 Uiso calc R 1 . .
O O2 0.6405(3) 0.2449(3) 0.28720(11) 0.0480(5) Uani d . 1 . .
H H2 0.6670 0.2039 0.3281 0.072 Uiso calc R 1 . .
Co Co2 0.5000 0.0000 0.0000 0.02837(12) Uani d S 1 . .
Cl Cl2 0.84297(10) -0.16973(8) 0.04419(4) 0.03764(16) Uani d . 1 . .
N N31 0.1868(4) -0.1224(3) 0.18430(12) 0.0368(5) Uani d . 1 . .
N N32 0.3021(4) -0.2628(3) 0.17307(14) 0.0507(7) Uani d . 1 . .
N N33 0.4073(4) -0.2413(3) 0.11812(14) 0.0472(7) Uani d . 1 . .
N N34 0.3617(3) -0.0878(2) 0.09318(11) 0.0334(5) Uani d . 1 . .
C C35 0.2248(4) -0.0173(3) 0.13501(14) 0.0337(6) Uani d . 1 . .
H H35 0.1646 0.0889 0.1308 0.040 Uiso calc R 1 . .
C C36 0.0403(5) -0.1038(4) 0.24140(15) 0.0464(7) Uani d . 1 . .
H H36A 0.0348 -0.0141 0.2589 0.056 Uiso calc R 1 . .
H H36B 0.0895 -0.1933 0.2787 0.056 Uiso calc R 1 . .
C C37 -0.1743(5) -0.0850(4) 0.21924(17) 0.0511(8) Uani d . 1 . .
H H37A -0.2701 -0.0556 0.2559 0.061 Uiso calc R 1 . .
H H37B -0.2174 -0.0028 0.1786 0.061 Uiso calc R 1 . .
O O3 -0.1834(5) -0.2206(3) 0.20404(12) 0.0682(7) Uani d . 1 . .
H H3 -0.1787 -0.2147 0.1620 0.102 Uiso calc R 1 . .
N N41 0.3421(3) -0.3452(2) -0.06627(11) 0.0318(5) Uani d . 1 . .
N N42 0.5298(4) -0.3745(3) -0.09471(13) 0.0443(6) Uani d . 1 . .
N N43 0.6031(4) -0.2741(3) -0.08241(13) 0.0406(6) Uani d . 1 . .
N N44 0.4653(3) -0.1786(2) -0.04598(11) 0.0326(5) Uani d . 1 . .
C C45 0.3046(4) -0.2248(3) -0.03711(14) 0.0346(6) Uani d . 1 . .
H H45 0.1844 -0.1801 -0.0141 0.041 Uiso calc R 1 . .
C C46 0.2061(5) -0.4333(3) -0.07074(14) 0.0377(6) Uani d . 1 . .
H H46A 0.0768 -0.3897 -0.0481 0.045 Uiso calc R 1 . .
H H46B 0.2717 -0.5391 -0.0466 0.045 Uiso calc R 1 . .
C C47 0.1617(5) -0.4311(3) -0.14470(14) 0.0386(6) Uani d . 1 . .
H H47A 0.2876 -0.4887 -0.1655 0.046 Uiso calc R 1 . .
H H47B 0.0607 -0.4807 -0.1459 0.046 Uiso calc R 1 . .
O O4 0.0844(3) -0.2775(2) -0.18342(11) 0.0432(5) Uani d . 1 . .
H H4 0.1605 -0.2673 -0.2161 0.065 Uiso calc R 1 . .

loop_
_atom_site_aniso_label
_atom_site_aniso_U_11
_atom_site_aniso_U_22
_atom_site_aniso_U_33
_atom_site_aniso_U_12
_atom_site_aniso_U_13
_atom_site_aniso_U_23
Co1 0.0253(2) 0.0280(2) 0.0256(2) -0.0109(2) 0.00245(19) -0.00379(19)
Cl1 0.0302(3) 0.0385(4) 0.0346(3) -0.0074(3) -0.0020(3) -0.0023(3)
N11 0.0332(12) 0.0315(11) 0.0356(12) -0.0121(10) 0.0050(9) -0.0098(9)
N12 0.0347(13) 0.0423(14) 0.0682(18) -0.0114(11) 0.0058(12) -0.0246(13)
N13 0.0314(13) 0.0444(14) 0.0629(17) -0.0121(11) 0.0078(12) -0.0223(13)
N14 0.0310(12) 0.0320(12) 0.0363(12) -0.0118(9) 0.0034(9) -0.0093(9)
C15 0.0302(14) 0.0343(14) 0.0410(15) -0.0115(11) 0.0062(11) -0.0147(12)
C16 0.0406(16) 0.0359(15) 0.0484(17) -0.0213(13) 0.0058(13) -0.0136(13)
C17 0.0465(18) 0.0400(16) 0.0512(18) -0.0150(14) -0.0017(14) -0.0178(14)
O1 0.0714(16) 0.0409(12) 0.0480(13) -0.0071(11) 0.0100(11) -0.0142(10)
N21 0.0338(12) 0.0337(12) 0.0284(11) -0.0146(10) 0.0032(9) -0.0016(9)
N22 0.0558(16) 0.0366(13) 0.0438(14) -0.0174(12) 0.0207(12) -0.0105(11)
N23 0.0475(14) 0.0316(12) 0.0446(14) -0.0139(11) 0.0174(11) -0.0092(10)
N24 0.0310(11) 0.0307(11) 0.0305(11) -0.0102(9) 0.0078(9) -0.0057(9)
C25 0.0343(14) 0.0309(14) 0.0384(15) -0.0074(11) 0.0066(12) -0.0005(11)
C26 0.0446(17) 0.0445(16) 0.0321(14) -0.0195(13) 0.0014(12) 0.0074(12)
C27 0.057(2) 0.0396(16) 0.0419(17) -0.0244(15) 0.0012(14) 0.0018(13)
O2 0.0466(12) 0.0555(13) 0.0414(12) -0.0228(11) 0.0020(10) 0.0001(10)
Co2 0.0272(3) 0.0275(3) 0.0326(3) -0.0113(2) 0.0062(2) -0.0092(2)
Cl2 0.0288(3) 0.0396(4) 0.0415(4) -0.0086(3) 0.0040(3) -0.0082(3)
N31 0.0374(13) 0.0353(12) 0.0340(12) -0.0121(10) 0.0061(10) -0.0018(10)
N32 0.0539(16) 0.0317(13) 0.0546(16) -0.0084(12) 0.0135(13) 0.0024(11)
N33 0.0461(15) 0.0292(12) 0.0563(16) -0.0068(11) 0.0165(12) -0.0026(11)
N34 0.0327(12) 0.0285(11) 0.0373(12) -0.0105(9) 0.0061(9) -0.0044(9)
C35 0.0362(14) 0.0294(13) 0.0345(14) -0.0120(11) 0.0069(11) -0.0054(11)
C36 0.0562(19) 0.0509(18) 0.0338(15) -0.0231(15) 0.0149(14) -0.0082(13)
C37 0.0527(19) 0.057(2) 0.0509(19) -0.0274(16) 0.0196(15) -0.0163(16)
O3 0.106(2) 0.0774(17) 0.0483(14) -0.0632(17) 0.0223(15) -0.0207(13)
N41 0.0370(12) 0.0334(12) 0.0285(11) -0.0157(10) 0.0021(9) -0.0080(9)
N42 0.0465(15) 0.0453(14) 0.0502(15) -0.0205(12) 0.0122(12) -0.0242(12)
N43 0.0400(13) 0.0427(13) 0.0458(14) -0.0188(11) 0.0124(11) -0.0189(11)
N44 0.0311(12) 0.0354(12) 0.0348(12) -0.0129(10) 0.0043(9) -0.0130(10)
C45 0.0324(14) 0.0365(14) 0.0391(15) -0.0133(12) 0.0056(11) -0.0162(12)
C46 0.0491(17) 0.0352(14) 0.0354(14) -0.0233(13) 0.0021(12) -0.0066(11)
C47 0.0484(17) 0.0319(14) 0.0384(15) -0.0169(13) -0.0031(13) -0.0070(12)
O4 0.0442(12) 0.0343(10) 0.0431(12) -0.0087(9) 0.0006(9) 0.0006(9)

loop_
_atom_type_symbol
_atom_type_description
_atom_type_scat_dispersion_real
_atom_type_scat_dispersion_imag
_atom_type_scat_source
C C 0.0033 0.0016 'International Tables Vol C Tables 4.2.6.8 and 6.1.1.4'
H H 0.0000 0.0000 'International Tables Vol C Tables 4.2.6.8 and 6.1.1.4'
N N 0.0061 0.0033 'International Tables Vol C Tables 4.2.6.8 and 6.1.1.4'
O O 0.0106 0.0060 'International Tables Vol C Tables 4.2.6.8 and 6.1.1.4'
Cl Cl 0.1484 0.1585 'International Tables Vol C Tables 4.2.6.8 and 6.1.1.4'
Co Co 0.3494 0.9721 'International Tables Vol C Tables 4.2.6.8 and 6.1.1.4'

loop_
_geom_angle_atom_site_label_1
_geom_angle_atom_site_label_2
_geom_angle_atom_site_label_3
_geom_angle_site_symmetry_1
_geom_angle_site_symmetry_3
_geom_angle
_geom_angle_publ_flag
N24 Co1 N24 . 2_556 180.00(10) ?
N24 Co1 N14 . 2_556 92.41(8) ?
N24 Co1 N14 2_556 2_556 87.59(8) ?
N24 Co1 N14 . . 87.59(8) ?
N24 Co1 N14 2_556 . 92.41(8) ?
N14 Co1 N14 2_556 . 180.0 ?
N24 Co1 Cl1 . 2_556 91.04(6) ?
N24 Co1 Cl1 2_556 2_556 88.96(6) ?
N14 Co1 Cl1 2_556 2_556 91.03(6) ?
N14 Co1 Cl1 . 2_556 88.97(6) ?
N24 Co1 Cl1 . . 88.96(6) ?
N24 Co1 Cl1 2_556 . 91.04(6) ?
N14 Co1 Cl1 2_556 . 88.97(6) ?
N14 Co1 Cl1 . . 91.03(6) ?
Cl1 Co1 Cl1 2_556 . 180.00(2) ?
C15 N11 N12 . . 108.2(2) ?
C15 N11 C16 . . 128.7(2) ?
N12 N11 C16 . . 123.1(2) ?
N13 N12 N11 . . 106.7(2) ?
N12 N13 N14 . . 109.9(2) ?
C15 N14 N13 . . 105.9(2) ?
C15 N14 Co1 . . 124.65(18) ?
N13 N14 Co1 . . 129.21(17) ?
N14 C15 N11 . . 109.3(2) ?
N14 C15 H15 . . 125.4 ?
N11 C15 H15 . . 125.4 ?
N11 C16 C17 . . 111.7(2) ?
N11 C16 H16A . . 109.3 ?
C17 C16 H16A . . 109.3 ?
N11 C16 H16B . . 109.3 ?
C17 C16 H16B . . 109.3 ?
H16A C16 H16B . . 107.9 ?
O1 C17 C16 . . 111.5(3) ?
O1 C17 H17A . . 109.3 ?
C16 C17 H17A . . 109.3 ?
O1 C17 H17B . . 109.3 ?
C16 C17 H17B . . 109.3 ?
H17A C17 H17B . . 108.0 ?
C17 O1 H1 . . 109.5 ?
C25 N21 N22 . . 108.5(2) ?
C25 N21 C26 . . 129.8(2) ?
N22 N21 C26 . . 121.5(2) ?
N23 N22 N21 . . 106.7(2) ?
N22 N23 N24 . . 110.2(2) ?
C25 N24 N23 . . 105.9(2) ?
C25 N24 Co1 . . 130.62(18) ?
N23 N24 Co1 . . 123.40(16) ?
N24 C25 N21 . . 108.8(2) ?
N24 C25 H25 . . 125.6 ?
N21 C25 H25 . . 125.6 ?
N21 C26 C27 . . 111.3(2) ?
N21 C26 H26A . . 109.4 ?
C27 C26 H26A . . 109.4 ?
N21 C26 H26B . . 109.4 ?
C27 C26 H26B . . 109.4 ?
H26A C26 H26B . . 108.0 ?
O2 C27 C26 . . 111.9(3) ?
O2 C27 H27A . . 109.2 ?
C26 C27 H27A . . 109.2 ?
O2 C27 H27B . . 109.2 ?
C26 C27 H27B . . 109.2 ?
H27A C27 H27B . . 107.9 ?
C27 O2 H2 . . 109.5 ?
N44 Co2 N44 2_655 . 180.0000(10) ?
N44 Co2 N34 2_655 2_655 88.52(8) ?
N44 Co2 N34 . 2_655 91.48(8) ?
N44 Co2 N34 2_655 . 91.48(8) ?
N44 Co2 N34 . . 88.52(8) ?
N34 Co2 N34 2_655 . 180.00(8) ?
N44 Co2 Cl2 2_655 2_655 90.56(6) ?
N44 Co2 Cl2 . 2_655 89.45(6) ?
N34 Co2 Cl2 2_655 2_655 90.42(6) ?
N34 Co2 Cl2 . 2_655 89.58(6) ?
N44 Co2 Cl2 2_655 . 89.45(6) ?
N44 Co2 Cl2 . . 90.55(6) ?
N34 Co2 Cl2 2_655 . 89.58(6) ?
N34 Co2 Cl2 . . 90.42(6) ?
Cl2 Co2 Cl2 2_655 . 180.0 ?
C35 N31 N32 . . 108.4(2) ?
C35 N31 C36 . . 130.1(2) ?
N32 N31 C36 . . 121.4(2) ?
N33 N32 N31 . . 106.8(2) ?
N32 N33 N34 . . 109.9(2) ?
C35 N34 N33 . . 106.3(2) ?
C35 N34 Co2 . . 131.63(18) ?
N33 N34 Co2 . . 122.09(17) ?
N34 C35 N31 . . 108.7(2) ?
N34 C35 H35 . . 125.7 ?
N31 C35 H35 . . 125.7 ?
N31 C36 C37 . . 112.1(3) ?
N31 C36 H36A . . 109.2 ?
C37 C36 H36A . . 109.2 ?
N31 C36 H36B . . 109.2 ?
C37 C36 H36B . . 109.2 ?
H36A C36 H36B . . 107.9 ?
O3 C37 C36 . . 112.0(3) ?
O3 C37 H37A . . 109.2 ?
C36 C37 H37A . . 109.2 ?
O3 C37 H37B . . 109.2 ?
C36 C37 H37B . . 109.2 ?
H37A C37 H37B . . 107.9 ?
C37 O3 H3 . . 109.5 ?
C45 N41 N42 . . 108.1(2) ?
C45 N41 C46 . . 128.3(2) ?
N42 N41 C46 . . 123.6(2) ?
N43 N42 N41 . . 107.2(2) ?
N42 N43 N44 . . 109.9(2) ?
C45 N44 N43 . . 106.0(2) ?
C45 N44 Co2 . . 124.45(17) ?
N43 N44 Co2 . . 129.29(17) ?
N44 C45 N41 . . 108.9(2) ?
N44 C45 H45 . . 125.6 ?
N41 C45 H45 . . 125.6 ?
N41 C46 C47 . . 111.7(2) ?
N41 C46 H46A . . 109.3 ?
C47 C46 H46A . . 109.3 ?
N41 C46 H46B . . 109.3 ?
C47 C46 H46B . . 109.3 ?
H46A C46 H46B . . 108.0 ?
O4 C47 C46 . . 110.8(2) ?
O4 C47 H47A . . 109.5 ?
C46 C47 H47A . . 109.5 ?
O4 C47 H47B . . 109.5 ?
C46 C47 H47B . . 109.5 ?
H47A C47 H47B . . 108.1 ?
C47 O4 H4 . . 109.5 ?

loop_
_geom_bond_atom_site_label_1
_geom_bond_atom_site_label_2
_geom_bond_site_symmetry_2
_geom_bond_distance
_geom_bond_publ_flag
Co1 N24 . 2.144(2) yes
Co1 N24 2_556 2.144(2) ?
Co1 N14 2_556 2.191(2) ?
Co1 N14 . 2.191(2) yes
Co1 Cl1 2_556 2.4372(10) ?
Co1 Cl1 . 2.4372(10) yes
N11 C15 . 1.326(3) ?
N11 N12 . 1.348(3) ?
N11 C16 . 1.469(3) ?
N12 N13 . 1.297(3) ?
N13 N14 . 1.366(3) ?
N14 C15 . 1.308(3) ?
C15 H15 . 0.9300 ?
C16 C17 . 1.504(4) ?
C16 H16A . 0.9700 ?
C16 H16B . 0.9700 ?
C17 O1 . 1.410(3) ?
C17 H17A . 0.9700 ?
C17 H17B . 0.9700 ?
O1 H1 . 0.8200 ?
N21 C25 . 1.320(3) ?
N21 N22 . 1.346(3) ?
N21 C26 . 1.469(3) ?
N22 N23 . 1.290(3) ?
N23 N24 . 1.356(3) ?
N24 C25 . 1.316(3) ?
C25 H25 . 0.9300 ?
C26 C27 . 1.500(4) ?
C26 H26A . 0.9700 ?
C26 H26B . 0.9700 ?
C27 O2 . 1.419(4) ?
C27 H27A . 0.9700 ?
C27 H27B . 0.9700 ?
O2 H2 . 0.8200 ?
Co2 N44 2_655 2.165(2) ?
Co2 N44 . 2.165(2) yes
Co2 N34 2_655 2.168(2) ?
Co2 N34 . 2.168(2) yes
Co2 Cl2 2_655 2.4333(10) ?
Co2 Cl2 . 2.4333(10) yes
N31 C35 . 1.325(3) ?
N31 N32 . 1.345(3) ?
N31 C36 . 1.467(3) ?
N32 N33 . 1.292(3) ?
N33 N34 . 1.359(3) ?
N34 C35 . 1.312(3) ?
C35 H35 . 0.9300 ?
C36 C37 . 1.507(4) ?
C36 H36A . 0.9700 ?
C36 H36B . 0.9700 ?
C37 O3 . 1.400(4) ?
C37 H37A . 0.9700 ?
C37 H37B . 0.9700 ?
O3 H3 . 0.8200 ?
N41 C45 . 1.322(3) ?
N41 N42 . 1.342(3) ?
N41 C46 . 1.474(3) ?
N42 N43 . 1.290(3) ?
N43 N44 . 1.353(3) ?
N44 C45 . 1.318(3) ?
C45 H45 . 0.9300 ?
C46 C47 . 1.505(4) ?
C46 H46A . 0.9700 ?
C46 H46B . 0.9700 ?
C47 O4 . 1.421(3) ?
C47 H47A . 0.9700 ?
C47 H47B . 0.9700 ?
O4 H4 . 0.8200 ?

loop_
_geom_hbond_atom_site_label_D
_geom_hbond_atom_site_label_H
_geom_hbond_atom_site_label_A
_geom_hbond_site_symmetry_A
_geom_hbond_distance_DH
_geom_hbond_distance_HA
_geom_hbond_distance_DA
_geom_hbond_angle_DHA
O1 H1 O3 2_556 0.82 1.94 2.741(3) 165.
O2 H2 Cl1 1_655 0.82 2.32 3.104(2) 160.
O3 H3 Cl2 1_455 0.82 2.28 3.098(3) 173.
O4 H4 O2 2_655 0.82 1.94 2.757(3) 175.
C15 H15 Cl1 1_655 0.93 2.76 3.482(3) 135.
C25 H25 O1 2_566 0.93 2.56 3.303(4) 137.
C35 H35 O4 2 0.93 2.38 3.156(3) 141.
C45 H45 Cl2 1_455 0.93 2.54 3.405(3) 155.

loop_
_geom_torsion_atom_site_label_1
_geom_torsion_atom_site_label_2
_geom_torsion_atom_site_label_3
_geom_torsion_atom_site_label_4
_geom_torsion_site_symmetry_1
_geom_torsion_site_symmetry_2
_geom_torsion_site_symmetry_3
_geom_torsion_site_symmetry_4
_geom_torsion
_geom_torsion_publ_flag
C15 N11 N12 N13 . . . . 0.2(3) ?
C16 N11 N12 N13 . . . . -179.0(2) ?
N11 N12 N13 N14 . . . . 0.0(3) ?
N12 N13 N14 C15 . . . . -0.2(3) ?
N12 N13 N14 Co1 . . . . -175.40(19) ?
N24 Co1 N14 C15 . . . . -53.8(2) ?
N24 Co1 N14 C15 2_556 . . . 126.2(2) ?
Cl1 Co1 N14 C15 2_556 . . . 37.3(2) ?
Cl1 Co1 N14 C15 . . . . -142.7(2) ?
N24 Co1 N14 N13 . . . . 120.6(2) ?
N24 Co1 N14 N13 2_556 . . . -59.4(2) ?
Cl1 Co1 N14 N13 2_556 . . . -148.4(2) ?
Cl1 Co1 N14 N13 . . . . 31.6(2) ?
N13 N14 C15 N11 . . . . 0.4(3) ?
Co1 N14 C15 N11 . . . . 175.83(16) ?
N12 N11 C15 N14 . . . . -0.4(3) ?
C16 N11 C15 N14 . . . . 178.8(2) ?
C15 N11 C16 C17 . . . . -101.2(3) ?
N12 N11 C16 C17 . . . . 77.8(3) ?
N11 C16 C17 O1 . . . . -70.2(3) ?
C25 N21 N22 N23 . . . . -0.1(3) ?
C26 N21 N22 N23 . . . . 175.4(3) ?
N21 N22 N23 N24 . . . . 0.2(3) ?
N22 N23 N24 C25 . . . . -0.2(3) ?
N22 N23 N24 Co1 . . . . 177.84(19) ?
N14 Co1 N24 C25 2_556 . . . 131.3(3) ?
N14 Co1 N24 C25 . . . . -48.7(3) ?
Cl1 Co1 N24 C25 2_556 . . . -137.6(3) ?
Cl1 Co1 N24 C25 . . . . 42.4(3) ?
N14 Co1 N24 N23 2_556 . . . -46.2(2) ?
N14 Co1 N24 N23 . . . . 133.8(2) ?
Cl1 Co1 N24 N23 2_556 . . . 44.8(2) ?
Cl1 Co1 N24 N23 . . . . -135.2(2) ?
N23 N24 C25 N21 . . . . 0.2(3) ?
Co1 N24 C25 N21 . . . . -177.68(18) ?
N22 N21 C25 N24 . . . . -0.1(3) ?
C26 N21 C25 N24 . . . . -175.1(3) ?
C25 N21 C26 C27 . . . . 89.6(4) ?
N22 N21 C26 C27 . . . . -84.9(3) ?
N21 C26 C27 O2 . . . . 65.8(3) ?
C35 N31 N32 N33 . . . . 0.2(3) ?
C36 N31 N32 N33 . . . . 177.3(3) ?
N31 N32 N33 N34 . . . . -0.1(4) ?
N32 N33 N34 C35 . . . . -0.1(3) ?
N32 N33 N34 Co2 . . . . -178.8(2) ?
N44 Co2 N34 C35 2_655 . . . 41.8(3) ?
N44 Co2 N34 C35 . . . . -138.2(3) ?
Cl2 Co2 N34 C35 2_655 . . . -48.7(3) ?
Cl2 Co2 N34 C35 . . . . 131.3(3) ?
N44 Co2 N34 N33 2_655 . . . -139.8(2) ?
N44 Co2 N34 N33 . . . . 40.2(2) ?
Cl2 Co2 N34 N33 2_655 . . . 129.6(2) ?
Cl2 Co2 N34 N33 . . . . -50.4(2) ?
N33 N34 C35 N31 . . . . 0.2(3) ?
Co2 N34 C35 N31 . . . . 178.73(19) ?
N32 N31 C35 N34 . . . . -0.2(3) ?
C36 N31 C35 N34 . . . . -177.0(3) ?
C35 N31 C36 C37 . . . . 84.0(4) ?
N32 N31 C36 C37 . . . . -92.4(3) ?
N31 C36 C37 O3 . . . . 68.6(3) ?
C45 N41 N42 N43 . . . . 0.3(3) ?
C46 N41 N42 N43 . . . . 178.5(2) ?
N41 N42 N43 N44 . . . . 0.0(3) ?
N42 N43 N44 C45 . . . . -0.4(3) ?
N42 N43 N44 Co2 . . . . 173.47(19) ?
N34 Co2 N44 C45 2_655 . . . -141.5(2) ?
N34 Co2 N44 C45 . . . . 38.5(2) ?
Cl2 Co2 N44 C45 2_655 . . . -51.1(2) ?
Cl2 Co2 N44 C45 . . . . 128.9(2) ?
N34 Co2 N44 N43 2_655 . . . 45.6(2) ?
N34 Co2 N44 N43 . . . . -134.4(2) ?
Cl2 Co2 N44 N43 2_655 . . . 136.0(2) ?
Cl2 Co2 N44 N43 . . . . -44.0(2) ?
N43 N44 C45 N41 . . . . 0.6(3) ?
Co2 N44 C45 N41 . . . . -173.65(17) ?
N42 N41 C45 N44 . . . . -0.6(3) ?
C46 N41 C45 N44 . . . . -178.6(2) ?
C45 N41 C46 C47 . . . . 120.9(3) ?
N42 N41 C46 C47 . . . . -56.9(3) ?
N41 C46 C47 O4 . . . . -53.2(3) ?
